data_7117119
loop_
_publ_author_name
'Chuan-Lei Zhang'
'Yan-Le Li'
'Ting Wang'
'Ze-Min Ju'
'He-Gen Zheng'
'Jing Ma'

_publ_section_title
;
 Three different metal-organic frameworks derived from a one-pot
 crystallization and their controllable synthesis
;
_journal_name_full Chem.Commun.
_journal_page_first 8338
_journal_paper_doi 10.1039/C5cc01072A
_journal_volume 51
_journal_year 2015
_chemical_formula_sum 'C60 H65 Co N4 O11'
_chemical_formula_weight 1077.09
_chemical_name_systematic
; 
 ? 
;
_space_group_IT_number 2
_symmetry_cell_setting triclinic
_symmetry_space_group_name_Hall '-P 1'
_symmetry_space_group_name_H-M 'P -1'
_atom_sites_solution_hydrogens geom
_atom_sites_solution_primary direct
_atom_sites_solution_secondary difmap
_audit_creation_method SHELXL-97
_audit_update_record
;
2014-12-22 deposited with the CCDC.
2015-04-01 downloaded from the CCDC.
;
_cell_angle_alpha 108.9870(10)
_cell_angle_beta 92.3480(10)
_cell_angle_gamma 106.1340(10)
_cell_formula_units_Z 2
_cell_length_a 10.6129(4)
_cell_length_b 14.9365(6)
_cell_length_c 18.7658(8)
_cell_measurement_reflns_used 2721
_cell_measurement_temperature 293(2)
_cell_measurement_theta_max 21.85
_cell_measurement_theta_min 2.32
_cell_volume 2673.70(19)
_computing_cell_refinement 'Bruker SMART'
_computing_data_collection 'Bruker SMART'
_computing_data_reduction 'Bruker SAINT'
_computing_molecular_graphics 'Bruker SHELXTL'
_computing_publication_material 'Bruker SHELXTL'
_computing_structure_refinement 'SHELXL-97 (Sheldrick, 1997)'
_computing_structure_solution 'SHELXS-97 (Sheldrick, 1990)'
_diffrn_ambient_temperature 293(2)
_diffrn_measured_fraction_theta_full 0.993
_diffrn_measured_fraction_theta_max 0.993
_diffrn_measurement_device_type 'CCD area detector'
_diffrn_measurement_method 'phi and omega scans'
_diffrn_radiation_monochromator graphite
_diffrn_radiation_source 'fine-focus sealed tube'
_diffrn_radiation_type MoK\a
_diffrn_radiation_wavelength 0.71073
_diffrn_reflns_av_R_equivalents 0.0347
_diffrn_reflns_av_sigmaI/netI 0.0865
_diffrn_reflns_limit_h_max 13
_diffrn_reflns_limit_h_min -13
_diffrn_reflns_limit_k_max 12
_diffrn_reflns_limit_k_min -19
_diffrn_reflns_limit_l_max 24
_diffrn_reflns_limit_l_min -24
_diffrn_reflns_number 18459
_diffrn_reflns_theta_full 27.51
_diffrn_reflns_theta_max 27.51
_diffrn_reflns_theta_min 1.16
_exptl_absorpt_coefficient_mu 0.387
_exptl_absorpt_correction_T_max 0.9128
_exptl_absorpt_correction_T_min 0.8993
_exptl_absorpt_correction_type multi-scan
_exptl_absorpt_process_details 'SADABS; Bruker, 2000'
_exptl_crystal_density_diffrn 1.338
_exptl_crystal_density_meas 1.338
_exptl_crystal_density_method 'not measured'
_exptl_crystal_F_000 1136
_exptl_crystal_size_max 0.28
_exptl_crystal_size_mid 0.26
_exptl_crystal_size_min 0.24
_refine_diff_density_max 1.203
_refine_diff_density_min -0.563
_refine_diff_density_rms 0.070
_refine_ls_extinction_method none
_refine_ls_goodness_of_fit_ref 1.004
_refine_ls_hydrogen_treatment mixed
_refine_ls_matrix_type full
_refine_ls_number_parameters 685
_refine_ls_number_reflns 12220
_refine_ls_number_restraints 333
_refine_ls_restrained_S_all 1.044
_refine_ls_R_factor_all 0.1067
_refine_ls_R_factor_gt 0.0608
_refine_ls_shift/su_max 0.001
_refine_ls_shift/su_mean 0.000
_refine_ls_structure_factor_coef Fsqd
_refine_ls_weighting_details 'calc w=1/[\s^2^(Fo^2^)+(0.0806P)^2^+0.0000P] where P=(Fo^2^+2Fc^2^)/3'
_refine_ls_weighting_scheme calc
_refine_ls_wR_factor_gt 0.1484
_refine_ls_wR_factor_ref 0.1722
_reflns_number_gt 7408
_reflns_number_total 12220
_reflns_threshold_expression >2sigma(I)
_cod_data_source_file c5cc01072a2.cif
_cod_data_source_block 1a
_cod_original_sg_symbol_H-M P-1
_cod_database_code 7117119

loop_
_symmetry_equiv_pos_as_xyz
'x, y, z'
'-x, -y, -z'

loop_
_atom_site_label
_atom_site_type_symbol
_atom_site_fract_x
_atom_site_fract_y
_atom_site_fract_z
_atom_site_U_iso_or_equiv
_atom_site_adp_type
_atom_site_occupancy
_atom_site_symmetry_multiplicity
_atom_site_calc_flag
_atom_site_refinement_flags
_atom_site_disorder_assembly
_atom_site_disorder_group
Co1 Co 1.21932(4) 0.33577(3) 0.33319(2) 0.02456(13) Uani 1 1 d . . .
O1 O 1.0237(2) 0.23409(17) 0.30581(13) 0.0319(5) Uani 1 1 d . . .
O6 O 0.4063(2) -0.55696(17) 0.36405(13) 0.0335(6) Uani 1 1 d . . .
O10 O 1.1574(2) 0.43638(17) 0.41791(13) 0.0377(6) Uani 1 1 d . . .
H10A H 1.1701 0.4276 0.4598 0.057 Uiso 1 1 d R . .
H10B H 1.0753 0.4269 0.4063 0.057 Uiso 1 1 d R . .
O5 O 0.6096(2) -0.50996(18) 0.33502(14) 0.0385(6) Uani 1 1 d . . .
N1 N 1.2896(3) 0.2325(2) 0.24392(15) 0.0287(6) Uani 1 1 d . . .
C42 C 1.3615(3) -0.0265(2) -0.00538(19) 0.0297(7) Uani 1 1 d U . .
O9 O 1.2265(2) -0.05043(18) -0.00901(14) 0.0397(6) Uani 1 1 d . . .
N3 N 1.1618(3) 0.39611(19) 0.24839(15) 0.0284(6) Uani 1 1 d . . .
N2 N 1.2813(3) 0.2574(2) 0.40248(16) 0.0312(6) Uani 1 1 d . . .
O2 O 0.9070(2) 0.32481(18) 0.37507(15) 0.0428(6) Uani 1 1 d . . .
O7 O 0.9309(3) 0.5948(2) 0.13841(15) 0.0511(7) Uani 1 1 d . . .
O3 O 0.3256(3) -0.4298(2) -0.19561(15) 0.0453(7) Uani 1 1 d . . .
H3 H 0.3414 -0.4623 -0.2389 0.068 Uiso 1 1 d R . .
C45 C 0.9580(4) -0.1722(4) 0.0016(3) 0.0577(11) Uani 1 1 d U . .
H45A H 1.0092 -0.1215 0.0485 0.069 Uiso 1 1 calc R . .
H45B H 0.9766 -0.2337 -0.0029 0.069 Uiso 1 1 calc R . .
N4 N 0.4249(3) -0.1723(2) 0.21699(17) 0.0371(7) Uani 1 1 d . . .
C16 C 0.5000(3) -0.4953(2) 0.34945(18) 0.0285(7) Uani 1 1 d U . .
C39 C 1.3844(3) 0.1093(2) 0.12344(18) 0.0285(7) Uani 1 1 d U . .
C2 C 0.7919(3) 0.1599(2) 0.29490(19) 0.0292(7) Uani 1 1 d U . .
C51 C 1.0863(3) 0.4644(2) 0.13440(19) 0.0310(7) Uani 1 1 d U . .
C13 C 0.3357(4) -0.3046(3) 0.33814(19) 0.0349(8) Uani 1 1 d U . .
H13A H 0.2524 -0.2959 0.3411 0.042 Uiso 1 1 calc R . .
C50 C 1.0070(3) 0.4507(3) 0.1891(2) 0.0342(8) Uani 1 1 d U . .
H50A H 0.9272 0.4652 0.1893 0.041 Uiso 1 1 calc R . .
C38 C 1.2612(3) 0.0751(3) 0.14500(19) 0.0320(8) Uani 1 1 d U . .
H38A H 1.2081 0.0098 0.1201 0.038 Uiso 1 1 calc R . .
C15 C 0.4789(3) -0.4013(2) 0.34570(18) 0.0292(7) Uani 1 1 d U . .
C52 C 1.0430(3) 0.4867(2) 0.06712(19) 0.0302(7) Uani 1 1 d U . .
C5 C 0.6699(3) 0.1719(3) 0.3104(2) 0.0347(8) Uani 1 1 d U . .
H5A H 0.6656 0.2337 0.3410 0.042 Uiso 1 1 calc R . .
C40 C 1.4396(3) 0.0494(2) 0.06014(19) 0.0290(7) Uani 1 1 d U . .
C29 C 1.4395(4) 0.0624(2) 0.47897(19) 0.0342(8) Uani 1 1 d U . .
O8 O 1.2373(3) -0.0137(2) 0.51340(19) 0.0628(9) Uani 1 1 d . . .
C37 C 1.2180(3) 0.1384(3) 0.20344(19) 0.0314(8) Uani 1 1 d U . .
H37A H 1.1340 0.1141 0.2154 0.038 Uiso 1 1 calc R . .
C53 C 1.0782(3) 0.4409(2) -0.0027(2) 0.0328(8) Uani 1 1 d U . .
H53 H 1.1316 0.4004 -0.0048 0.039 Uiso 1 1 calc R . .
C23 C 0.3822(4) -0.3856(3) -0.0629(2) 0.0375(8) Uani 1 1 d U . .
C48 C 1.2088(3) 0.4482(3) 0.1418(2) 0.0339(8) Uani 1 1 d U . .
H48A H 1.2686 0.4598 0.1085 0.041 Uiso 1 1 calc R . .
C1 C 0.9164(3) 0.2463(2) 0.32806(19) 0.0298(7) Uani 1 1 d U . .
C14 C 0.3583(3) -0.3850(2) 0.35146(19) 0.0318(8) Uani 1 1 d U . .
H14A H 0.2903 -0.4288 0.3646 0.038 Uiso 1 1 calc R . .
C19 C 0.4383(4) -0.3454(3) 0.0715(2) 0.0487(10) Uani 1 1 d U . .
H19A H 0.4903 -0.3480 0.1115 0.058 Uiso 1 1 calc R . .
C10 C 0.4365(4) -0.2367(2) 0.32036(19) 0.0340(8) Uani 1 1 d U . .
C35 C 1.4110(4) 0.2635(3) 0.2258(2) 0.0338(8) Uani 1 1 d U . .
H35A H 1.4657 0.3269 0.2549 0.041 Uiso 1 1 calc R . .
C9 C 0.4128(4) -0.1543(3) 0.2978(2) 0.0382(9) Uani 1 1 d U . .
H9A H 0.3248 -0.1503 0.3067 0.046 Uiso 1 1 calc R . .
H9B H 0.4768 -0.0913 0.3288 0.046 Uiso 1 1 calc R . .
C7 C 0.5561(4) 0.0006(3) 0.2339(2) 0.0357(8) Uani 1 1 d U . .
C47 C 1.2411(3) 0.4152(3) 0.19832(19) 0.0330(8) Uani 1 1 d U . .
H47A H 1.3237 0.4055 0.2018 0.040 Uiso 1 1 calc R . .
C27 C 1.4554(4) 0.2281(3) 0.4675(2) 0.0367(8) Uani 1 1 d U . .
H27A H 1.5411 0.2535 0.4938 0.044 Uiso 1 1 calc R . .
C18 C 0.3424(4) -0.2979(3) 0.0877(2) 0.0376(8) Uani 1 1 d U . .
C24 C 0.4005(4) -0.4392(3) -0.1417(2) 0.0407(9) Uani 1 1 d U . .
C56 C 1.5717(4) 0.0701(3) 0.4734(2) 0.0363(8) Uani 1 1 d U . .
H56 H 1.6208 0.1177 0.4550 0.044 Uiso 1 1 calc R . .
C26 C 1.4028(4) 0.2879(3) 0.4410(2) 0.0353(8) Uani 1 1 d U . .
H26A H 1.4549 0.3531 0.4505 0.042 Uiso 1 1 calc R . .
C49 C 1.0458(3) 0.4156(3) 0.2435(2) 0.0339(8) Uani 1 1 d U . .
H49A H 0.9889 0.4050 0.2784 0.041 Uiso 1 1 calc R . .
C43 C 1.1457(4) -0.1296(3) -0.0741(2) 0.0385(9) Uani 1 1 d U . .
H43A H 1.1653 -0.1908 -0.0789 0.046 Uiso 1 1 calc R . .
H43B H 1.1635 -0.1144 -0.1198 0.046 Uiso 1 1 calc R . .
C54 C 0.9622(4) 0.5476(3) 0.0693(2) 0.0335(8) Uani 1 1 d U . .
C36 C 1.4592(4) 0.2065(2) 0.16634(19) 0.0330(8) Uani 1 1 d U . .
H36A H 1.5426 0.2334 0.1548 0.040 Uiso 1 1 calc R . .
O4 O 0.4772(3) -0.4866(3) -0.15519(17) 0.0679(9) Uani 1 1 d . . .
C22 C 0.2893(4) -0.3356(3) -0.0476(2) 0.0396(9) Uani 1 1 d U . .
H22A H 0.2395 -0.3308 -0.0873 0.048 Uiso 1 1 calc R . .
C8 C 0.4306(4) -0.0835(3) 0.1982(2) 0.0402(9) Uani 1 1 d U . .
H8A H 0.3557 -0.0612 0.2150 0.048 Uiso 1 1 calc R . .
H8B H 0.4224 -0.1011 0.1434 0.048 Uiso 1 1 calc R . .
C21 C 0.2699(4) -0.2922(3) 0.0273(2) 0.0398(9) Uani 1 1 d U . .
H21A H 0.2070 -0.2588 0.0369 0.048 Uiso 1 1 calc R . .
C30 C 1.3655(4) -0.0101(3) 0.5059(2) 0.0381(9) Uani 1 1 d U . .
C3 C 0.7938(4) 0.0668(3) 0.2486(2) 0.0392(8) Uani 1 1 d U . .
H3A H 0.8746 0.0568 0.2375 0.047 Uiso 1 1 calc R . .
C41 C 1.5772(3) 0.0732(2) 0.06362(19) 0.0320(8) Uani 1 1 d U . .
H41 H 1.6301 0.1226 0.1071 0.038 Uiso 1 1 calc R . .
C25 C 1.2084(4) 0.1635(3) 0.3916(2) 0.0389(9) Uani 1 1 d U . .
H25A H 1.1225 0.1407 0.3659 0.047 Uiso 1 1 calc R . .
C57 C 1.3815(4) 0.1302(3) 0.45530(19) 0.0341(8) Uani 1 1 d U . .
C46 C 0.8119(4) -0.1872(4) 0.0064(3) 0.0646(12) Uani 1 1 d U . .
H46A H 0.7898 -0.2061 0.0497 0.097 Uiso 1 1 calc R . .
H46B H 0.7605 -0.2387 -0.0391 0.097 Uiso 1 1 calc R . .
H46C H 0.7930 -0.1263 0.0118 0.097 Uiso 1 1 calc R . .
C17 C 0.3140(4) -0.2575(3) 0.1682(2) 0.0405(9) Uani 1 1 d U . .
H17A H 0.2350 -0.2371 0.1672 0.049 Uiso 1 1 calc R . .
H17B H 0.2966 -0.3099 0.1897 0.049 Uiso 1 1 calc R . .
C12 C 0.5828(4) -0.3301(3) 0.3323(2) 0.0435(9) Uani 1 1 d U . .
H12A H 0.6670 -0.3374 0.3315 0.052 Uiso 1 1 calc R . .
C31 C 1.1503(5) -0.0906(4) 0.5340(3) 0.0799(16) Uani 1 1 d U . .
H31A H 1.0719 -0.0723 0.5489 0.096 Uiso 1 1 calc R . .
H31B H 1.1945 -0.0976 0.5772 0.096 Uiso 1 1 calc R . .
C4 C 0.6781(4) -0.0115(3) 0.2185(2) 0.0440(9) Uani 1 1 d U . .
H4A H 0.6822 -0.0732 0.1875 0.053 Uiso 1 1 calc R . .
C44 C 1.0021(4) -0.1419(3) -0.0643(2) 0.0438(9) Uani 1 1 d U . .
H44A H 0.9856 -0.0794 -0.0585 0.053 Uiso 1 1 calc R . .
H44B H 0.9474 -0.1913 -0.1106 0.053 Uiso 1 1 calc R . .
C6 C 0.5536(4) 0.0926(3) 0.2808(2) 0.0369(8) Uani 1 1 d U . .
H6A H 0.4729 0.1018 0.2928 0.044 Uiso 1 1 calc R . .
C28 C 1.2535(4) 0.0992(3) 0.4162(2) 0.0408(9) Uani 1 1 d U . .
H28A H 1.1985 0.0349 0.4068 0.049 Uiso 1 1 calc R . .
C11 C 0.5613(4) -0.2493(3) 0.3203(2) 0.0463(10) Uani 1 1 d U . .
H11A H 0.6316 -0.2022 0.3119 0.056 Uiso 1 1 calc R . .
C55 C 0.8616(7) 0.6639(4) 0.1420(3) 0.0850(17) Uani 1 1 d U . .
H55A H 0.7736 0.6294 0.1131 0.102 Uiso 1 1 calc R . .
H55B H 0.9079 0.7115 0.1196 0.102 Uiso 1 1 calc R . .
C32 C 1.1107(8) -0.1869(6) 0.4692(5) 0.131(2) Uani 1 1 d U . .
H32A H 1.1139 -0.1712 0.4229 0.157 Uiso 1 1 calc R . .
H32B H 1.1793 -0.2177 0.4715 0.157 Uiso 1 1 calc R . .
C33 C 0.9825(8) -0.2639(6) 0.4593(5) 0.127(2) Uani 1 1 d U . .
H33A H 0.9697 -0.2724 0.5079 0.152 Uiso 1 1 calc R . .
H33B H 0.9123 -0.2400 0.4456 0.152 Uiso 1 1 calc R . .
C20 C 0.4587(4) -0.3885(3) -0.0018(2) 0.0502(10) Uani 1 1 d U . .
H20A H 0.5238 -0.4199 -0.0109 0.060 Uiso 1 1 calc R . .
C34 C 0.9684(7) -0.3591(5) 0.4034(4) 0.124(2) Uani 1 1 d U . .
H34A H 0.8826 -0.4041 0.4014 0.186 Uiso 1 1 calc R . .
H34B H 1.0359 -0.3847 0.4168 0.186 Uiso 1 1 calc R . .
H34C H 0.9771 -0.3526 0.3545 0.186 Uiso 1 1 calc R . .
O1W O 0.2714(3) 0.5703(2) 0.55795(14) 0.0497(7) Uani 1 1 d . . .
H1WA H 0.2528 0.5669 0.6008 0.075 Uiso 1 1 d R . .
H1WB H 0.2780 0.6282 0.5577 0.075 Uiso 1 1 d R . .
C60 C 1.0069(10) 0.8903(7) 0.2395(5) 0.170(3) Uani 1 1 d DU . .
H60A H 1.0583 0.9452 0.2833 0.255 Uiso 1 1 calc R . .
H60B H 0.9305 0.9049 0.2231 0.255 Uiso 1 1 calc R . .
H60C H 1.0599 0.8798 0.1991 0.255 Uiso 1 1 calc R . .
C59 C 0.9611(10) 0.7936(7) 0.2607(6) 0.168(3) Uani 1 1 d DU . .
H59A H 1.0355 0.7675 0.2588 0.202 Uiso 1 1 calc R . .
H59B H 0.9460 0.8144 0.3134 0.202 Uiso 1 1 calc R . .
C58 C 0.8514(9) 0.7152(6) 0.2197(4) 0.132(2) Uani 1 1 d DU . .
H58B H 0.7761 0.7400 0.2203 0.158 Uiso 1 1 calc R . .
H58A H 0.8329 0.6674 0.2457 0.158 Uiso 1 1 calc R . .

loop_
_atom_site_aniso_label
_atom_site_aniso_U_11
_atom_site_aniso_U_22
_atom_site_aniso_U_33
_atom_site_aniso_U_23
_atom_site_aniso_U_13
_atom_site_aniso_U_12
Co1 0.0269(2) 0.0260(2) 0.0246(2) 0.01054(18) 0.00429(17) 0.01190(18)
O1 0.0270(13) 0.0324(13) 0.0368(14) 0.0121(11) 0.0052(10) 0.0102(10)
O6 0.0341(14) 0.0306(13) 0.0374(14) 0.0155(11) 0.0051(11) 0.0082(11)
O10 0.0320(14) 0.0445(15) 0.0343(14) 0.0089(11) 0.0072(11) 0.0137(11)
O5 0.0334(14) 0.0450(15) 0.0423(15) 0.0168(12) 0.0096(11) 0.0176(12)
N1 0.0314(16) 0.0318(16) 0.0269(15) 0.0106(12) 0.0057(12) 0.0155(12)
C42 0.0289(18) 0.0298(18) 0.0298(18) 0.0076(14) 0.0046(14) 0.0112(14)
O9 0.0279(13) 0.0395(15) 0.0379(15) -0.0021(11) 0.0043(11) 0.0078(11)
N3 0.0325(16) 0.0294(15) 0.0262(15) 0.0123(12) 0.0023(12) 0.0114(12)
N2 0.0388(17) 0.0303(16) 0.0313(16) 0.0160(13) 0.0048(13) 0.0151(13)
O2 0.0310(14) 0.0377(15) 0.0493(17) 0.0009(12) 0.0077(12) 0.0114(11)
O7 0.075(2) 0.0616(19) 0.0351(15) 0.0213(14) 0.0140(14) 0.0424(16)
O3 0.0435(16) 0.0570(17) 0.0386(15) 0.0151(13) 0.0119(12) 0.0216(13)
C45 0.043(2) 0.063(3) 0.075(3) 0.037(2) 0.007(2) 0.0130(19)
N4 0.0444(19) 0.0266(16) 0.0363(17) 0.0145(13) 0.0002(14) 0.0014(13)
C16 0.0301(18) 0.0293(18) 0.0214(16) 0.0062(13) -0.0015(14) 0.0058(14)
C39 0.0330(18) 0.0281(17) 0.0278(17) 0.0093(13) 0.0069(14) 0.0148(14)
C2 0.0296(17) 0.0298(17) 0.0336(18) 0.0167(14) 0.0040(14) 0.0107(14)
C51 0.0325(18) 0.0331(18) 0.0304(17) 0.0162(14) -0.0002(14) 0.0095(14)
C13 0.038(2) 0.0327(19) 0.0361(19) 0.0099(15) 0.0091(15) 0.0153(15)
C50 0.0329(19) 0.043(2) 0.0351(19) 0.0197(16) 0.0031(15) 0.0175(16)
C38 0.0344(19) 0.0296(18) 0.0315(18) 0.0085(14) 0.0078(15) 0.0114(14)
C15 0.0346(18) 0.0253(16) 0.0266(17) 0.0094(13) 0.0036(14) 0.0074(14)
C52 0.0298(17) 0.0342(18) 0.0303(18) 0.0182(14) 0.0007(14) 0.0082(14)
C5 0.0348(19) 0.0272(18) 0.040(2) 0.0099(15) 0.0034(15) 0.0083(15)
C40 0.0337(18) 0.0285(17) 0.0288(17) 0.0088(14) 0.0095(14) 0.0164(14)
C29 0.048(2) 0.0270(17) 0.0299(18) 0.0106(14) -0.0058(15) 0.0152(15)
O8 0.0513(19) 0.078(2) 0.092(2) 0.066(2) 0.0186(17) 0.0272(16)
C37 0.0305(18) 0.0361(19) 0.0297(18) 0.0109(15) 0.0087(14) 0.0136(15)
C53 0.036(2) 0.0330(19) 0.0368(19) 0.0180(16) 0.0013(15) 0.0153(15)
C23 0.0331(19) 0.037(2) 0.041(2) 0.0142(16) 0.0061(16) 0.0086(15)
C48 0.0302(18) 0.045(2) 0.0336(19) 0.0217(16) 0.0063(15) 0.0124(15)
C1 0.0291(18) 0.0317(19) 0.0330(18) 0.0157(15) 0.0042(14) 0.0110(15)
C14 0.0322(18) 0.0292(18) 0.0330(19) 0.0118(14) 0.0078(15) 0.0067(14)
C19 0.050(2) 0.055(2) 0.045(2) 0.0189(19) -0.0012(19) 0.021(2)
C10 0.044(2) 0.0279(18) 0.0292(18) 0.0091(14) 0.0050(15) 0.0108(15)
C35 0.035(2) 0.0274(18) 0.036(2) 0.0047(15) 0.0069(15) 0.0114(15)
C9 0.052(2) 0.0278(19) 0.035(2) 0.0111(15) 0.0045(17) 0.0130(16)
C7 0.040(2) 0.0301(18) 0.0383(19) 0.0178(15) 0.0001(16) 0.0065(15)
C47 0.0319(19) 0.039(2) 0.0342(19) 0.0179(16) 0.0009(15) 0.0152(15)
C27 0.041(2) 0.0323(19) 0.0360(19) 0.0128(15) -0.0082(16) 0.0118(16)
C18 0.038(2) 0.0294(18) 0.039(2) 0.0120(15) 0.0041(16) 0.0011(15)
C24 0.033(2) 0.044(2) 0.048(2) 0.0184(18) 0.0125(17) 0.0132(17)
C56 0.043(2) 0.0329(19) 0.037(2) 0.0185(16) 0.0002(16) 0.0115(16)
C26 0.043(2) 0.0262(18) 0.038(2) 0.0136(15) -0.0052(16) 0.0114(15)
C49 0.035(2) 0.040(2) 0.0330(19) 0.0192(16) 0.0060(15) 0.0137(16)
C43 0.038(2) 0.038(2) 0.035(2) 0.0063(16) 0.0010(16) 0.0117(16)
C54 0.038(2) 0.036(2) 0.0303(18) 0.0152(15) 0.0043(15) 0.0131(16)
C36 0.0335(19) 0.0293(18) 0.0366(19) 0.0094(15) 0.0112(15) 0.0118(14)
O4 0.073(2) 0.089(2) 0.055(2) 0.0170(17) 0.0146(16) 0.054(2)
C22 0.039(2) 0.041(2) 0.038(2) 0.0120(16) 0.0010(16) 0.0132(17)
C8 0.039(2) 0.033(2) 0.050(2) 0.0234(17) -0.0033(17) 0.0029(16)
C21 0.043(2) 0.036(2) 0.040(2) 0.0101(16) 0.0044(17) 0.0153(16)
C30 0.042(2) 0.038(2) 0.040(2) 0.0200(17) -0.0002(17) 0.0150(17)
C3 0.034(2) 0.036(2) 0.049(2) 0.0151(17) 0.0077(17) 0.0138(16)
C41 0.0347(19) 0.0297(18) 0.0284(18) 0.0037(14) 0.0035(15) 0.0127(15)
C25 0.033(2) 0.043(2) 0.048(2) 0.0284(18) -0.0020(17) 0.0094(16)
C57 0.045(2) 0.0308(18) 0.0291(18) 0.0130(14) -0.0010(15) 0.0134(15)
C46 0.045(2) 0.075(3) 0.083(3) 0.038(2) 0.014(2) 0.021(2)
C17 0.044(2) 0.032(2) 0.037(2) 0.0113(16) 0.0028(17) 0.0001(16)
C12 0.031(2) 0.041(2) 0.062(2) 0.0250(19) 0.0106(18) 0.0087(16)
C31 0.077(4) 0.108(4) 0.103(4) 0.077(4) 0.043(3) 0.051(3)
C4 0.050(2) 0.0272(19) 0.051(2) 0.0104(17) 0.0036(19) 0.0108(17)
C44 0.039(2) 0.044(2) 0.045(2) 0.0105(17) -0.0030(17) 0.0144(17)
C6 0.0287(18) 0.035(2) 0.047(2) 0.0183(17) 0.0032(16) 0.0062(15)
C28 0.043(2) 0.0322(19) 0.048(2) 0.0222(17) -0.0068(17) 0.0045(16)
C11 0.042(2) 0.038(2) 0.060(3) 0.0257(19) 0.0118(19) 0.0046(17)
C55 0.145(5) 0.089(4) 0.062(3) 0.037(3) 0.044(3) 0.084(4)
C32 0.117(5) 0.108(5) 0.156(6) 0.045(4) 0.037(5) 0.016(4)
C33 0.113(4) 0.117(5) 0.136(5) 0.043(4) 0.023(4) 0.014(4)
C20 0.046(2) 0.059(3) 0.051(2) 0.019(2) 0.0055(19) 0.026(2)
C34 0.106(5) 0.117(5) 0.131(5) 0.043(4) 0.021(4) 0.004(4)
O1W 0.0546(18) 0.0506(17) 0.0375(16) 0.0040(13) 0.0021(13) 0.0205(14)
C60 0.192(5) 0.152(5) 0.171(5) 0.057(4) 0.002(4) 0.066(4)
C59 0.170(3) 0.168(3) 0.167(3) 0.0593(14) 0.0245(11) 0.0509(13)
C58 0.187(5) 0.112(4) 0.114(5) 0.038(4) 0.071(4) 0.068(4)

loop_
_atom_type_symbol
_atom_type_description
_atom_type_scat_dispersion_real
_atom_type_scat_dispersion_imag
_atom_type_scat_source
C C 0.0033 0.0016 'International Tables Vol C Tables 4.2.6.8 and 6.1.1.4'
H H 0.0000 0.0000 'International Tables Vol C Tables 4.2.6.8 and 6.1.1.4'
Co Co 0.3494 0.9721 'International Tables Vol C Tables 4.2.6.8 and 6.1.1.4'
N N 0.0061 0.0033 'International Tables Vol C Tables 4.2.6.8 and 6.1.1.4'
O O 0.0106 0.0060 'International Tables Vol C Tables 4.2.6.8 and 6.1.1.4'

loop_
_geom_angle_atom_site_label_1
_geom_angle_atom_site_label_2
_geom_angle_atom_site_label_3
_geom_angle
_geom_angle_site_symmetry_1
_geom_angle_site_symmetry_3
O10 Co1 O6 86.52(9) . 1_665
O10 Co1 O1 89.83(9) . .
O6 Co1 O1 176.21(9) 1_665 .
O10 Co1 N1 178.50(10) . .
O6 Co1 N1 92.01(10) 1_665 .
O1 Co1 N1 91.64(10) . .
O10 Co1 N2 98.21(10) . .
O6 Co1 N2 90.55(10) 1_665 .
O1 Co1 N2 91.00(10) . .
N1 Co1 N2 82.09(10) . .
O10 Co1 N3 90.58(10) . .
O6 Co1 N3 91.37(9) 1_665 .
O1 Co1 N3 87.63(9) . .
N1 Co1 N3 89.17(10) . .
N2 Co1 N3 171.11(10) . .
C1 O1 Co1 130.2(2) . .
C16 O6 Co1 151.0(2) . 1_445
Co1 O10 H10A 109.2 . .
Co1 O10 H10B 109.3 . .
H10A O10 H10B 109.5 . .
C37 N1 C35 115.8(3) . .
C37 N1 Co1 124.5(2) . .
C35 N1 Co1 119.7(2) . .
O9 C42 C41 122.7(3) . 2_855
O9 C42 C40 117.9(3) . .
C41 C42 C40 119.4(3) 2_855 .
C42 O9 C43 118.6(3) . .
C47 N3 C49 115.9(3) . .
C47 N3 Co1 121.3(2) . .
C49 N3 Co1 122.8(2) . .
C26 N2 C25 116.2(3) . .
C26 N2 Co1 122.7(2) . .
C25 N2 Co1 119.0(2) . .
C54 O7 C55 117.5(3) . .
C24 O3 H3 108.9 . .
C44 C45 C46 113.3(4) . .
C44 C45 H45A 108.9 . .
C46 C45 H45A 108.9 . .
C44 C45 H45B 108.9 . .
C46 C45 H45B 108.9 . .
H45A C45 H45B 107.7 . .
C8 N4 C9 111.0(3) . .
C8 N4 C17 110.3(3) . .
C9 N4 C17 110.6(3) . .
O6 C16 O5 123.4(3) . .
O6 C16 C15 118.5(3) . .
O5 C16 C15 118.1(3) . .
C36 C39 C38 115.7(3) . .
C36 C39 C40 119.4(3) . .
C38 C39 C40 124.9(3) . .
C5 C2 C3 117.8(3) . .
C5 C2 C1 120.0(3) . .
C3 C2 C1 122.2(3) . .
C50 C51 C48 115.9(3) . .
C50 C51 C52 123.7(3) . .
C48 C51 C52 120.2(3) . .
C14 C13 C10 120.5(3) . .
C14 C13 H13A 119.8 . .
C10 C13 H13A 119.8 . .
C51 C50 C49 120.4(3) . .
C51 C50 H50A 119.8 . .
C49 C50 H50A 119.8 . .
C37 C38 C39 120.0(3) . .
C37 C38 H38A 120.0 . .
C39 C38 H38A 120.0 . .
C14 C15 C12 118.4(3) . .
C14 C15 C16 121.9(3) . .
C12 C15 C16 119.7(3) . .
C53 C52 C54 117.6(3) . .
C53 C52 C51 118.6(3) . .
C54 C52 C51 123.7(3) . .
C2 C5 C6 120.8(3) . .
C2 C5 H5A 119.6 . .
C6 C5 H5A 119.6 . .
C41 C40 C42 117.6(3) . .
C41 C40 C39 118.5(3) . .
C42 C40 C39 123.8(3) . .
C56 C29 C30 118.3(3) . .
C56 C29 C57 119.0(3) . .
C30 C29 C57 122.7(3) . .
C30 O8 C31 121.3(3) . .
N1 C37 C38 124.0(3) . .
N1 C37 H37A 118.0 . .
C38 C37 H37A 118.0 . .
C54 C53 C52 123.3(3) 2_765 .
C54 C53 H53 118.4 2_765 .
C52 C53 H53 118.4 . .
C22 C23 C20 118.6(4) . .
C22 C23 C24 122.5(3) . .
C20 C23 C24 118.9(4) . .
C47 C48 C51 120.0(3) . .
C47 C48 H48A 120.0 . .
C51 C48 H48A 120.0 . .
O2 C1 O1 124.8(3) . .
O2 C1 C2 118.0(3) . .
O1 C1 C2 117.2(3) . .
C15 C14 C13 121.2(3) . .
C15 C14 H14A 119.4 . .
C13 C14 H14A 119.4 . .
C20 C19 C18 121.7(4) . .
C20 C19 H19A 119.2 . .
C18 C19 H19A 119.2 . .
C11 C10 C13 118.1(3) . .
C11 C10 C9 119.6(3) . .
C13 C10 C9 122.2(3) . .
N1 C35 C36 123.6(3) . .
N1 C35 H35A 118.2 . .
C36 C35 H35A 118.2 . .
N4 C9 C10 110.5(3) . .
N4 C9 H9A 109.6 . .
C10 C9 H9A 109.6 . .
N4 C9 H9B 109.6 . .
C10 C9 H9B 109.6 . .
H9A C9 H9B 108.1 . .
C6 C7 C4 118.1(3) . .
C6 C7 C8 121.3(3) . .
C4 C7 C8 120.5(3) . .
N3 C47 C48 124.3(3) . .
N3 C47 H47A 117.9 . .
C48 C47 H47A 117.9 . .
C26 C27 C57 120.7(3) . .
C26 C27 H27A 119.7 . .
C57 C27 H27A 119.7 . .
C21 C18 C19 117.8(4) . .
C21 C18 C17 121.1(4) . .
C19 C18 C17 121.1(3) . .
O4 C24 O3 123.1(4) . .
O4 C24 C23 122.6(4) . .
O3 C24 C23 114.3(3) . .
C29 C56 C30 123.2(3) . 2_856
C29 C56 H56 118.4 . .
C30 C56 H56 118.4 2_856 .
N2 C26 C27 123.5(3) . .
N2 C26 H26A 118.2 . .
C27 C26 H26A 118.2 . .
N3 C49 C50 123.3(3) . .
N3 C49 H49A 118.4 . .
C50 C49 H49A 118.4 . .
O9 C43 C44 108.5(3) . .
O9 C43 H43A 110.0 . .
C44 C43 H43A 110.0 . .
O9 C43 H43B 110.0 . .
C44 C43 H43B 110.0 . .
H43A C43 H43B 108.4 . .
O7 C54 C53 123.4(3) . 2_765
O7 C54 C52 117.5(3) . .
C53 C54 C52 119.1(3) 2_765 .
C35 C36 C39 120.6(3) . .
C35 C36 H36A 119.7 . .
C39 C36 H36A 119.7 . .
C23 C22 C21 120.2(4) . .
C23 C22 H22A 119.9 . .
C21 C22 H22A 119.9 . .
N4 C8 C7 113.4(3) . .
N4 C8 H8A 108.9 . .
C7 C8 H8A 108.9 . .
N4 C8 H8B 108.9 . .
C7 C8 H8B 108.9 . .
H8A C8 H8B 107.7 . .
C18 C21 C22 121.3(4) . .
C18 C21 H21A 119.3 . .
C22 C21 H21A 119.3 . .
O8 C30 C56 124.3(3) . 2_856
O8 C30 C29 117.1(3) . .
C56 C30 C29 118.5(3) 2_856 .
C4 C3 C2 121.3(4) . .
C4 C3 H3A 119.4 . .
C2 C3 H3A 119.4 . .
C42 C41 C40 123.0(3) 2_855 .
C42 C41 H41 118.5 2_855 .
C40 C41 H41 118.5 . .
N2 C25 C28 123.8(3) . .
N2 C25 H25A 118.1 . .
C28 C25 H25A 118.1 . .
C27 C57 C28 115.5(3) . .
C27 C57 C29 121.5(3) . .
C28 C57 C29 122.9(3) . .
C45 C46 H46A 109.5 . .
C45 C46 H46B 109.5 . .
H46A C46 H46B 109.5 . .
C45 C46 H46C 109.5 . .
H46A C46 H46C 109.5 . .
H46B C46 H46C 109.5 . .
N4 C17 C18 112.2(3) . .
N4 C17 H17A 109.2 . .
C18 C17 H17A 109.2 . .
N4 C17 H17B 109.2 . .
C18 C17 H17B 109.2 . .
H17A C17 H17B 107.9 . .
C11 C12 C15 120.4(4) . .
C11 C12 H12A 119.8 . .
C15 C12 H12A 119.8 . .
O8 C31 C32 110.8(5) . .
O8 C31 H31A 109.5 . .
C32 C31 H31A 109.5 . .
O8 C31 H31B 109.5 . .
C32 C31 H31B 109.5 . .
H31A C31 H31B 108.1 . .
C3 C4 C7 120.9(4) . .
C3 C4 H4A 119.5 . .
C7 C4 H4A 119.5 . .
C45 C44 C43 115.9(3) . .
C45 C44 H44A 108.3 . .
C43 C44 H44A 108.3 . .
C45 C44 H44B 108.3 . .
C43 C44 H44B 108.3 . .
H44A C44 H44B 107.4 . .
C7 C6 C5 121.1(4) . .
C7 C6 H6A 119.5 . .
C5 C6 H6A 119.5 . .
C25 C28 C57 120.2(3) . .
C25 C28 H28A 119.9 . .
C57 C28 H28A 119.9 . .
C12 C11 C10 121.1(3) . .
C12 C11 H11A 119.5 . .
C10 C11 H11A 119.5 . .
O7 C55 C58 110.1(5) . .
O7 C55 H55A 109.6 . .
C58 C55 H55A 109.6 . .
O7 C55 H55B 109.6 . .
C58 C55 H55B 109.6 . .
H55A C55 H55B 108.2 . .
C33 C32 C31 122.0(7) . .
C33 C32 H32A 106.8 . .
C31 C32 H32A 106.8 . .
C33 C32 H32B 106.8 . .
C31 C32 H32B 106.8 . .
H32A C32 H32B 106.7 . .
C34 C33 C32 115.6(7) . .
C34 C33 H33A 108.4 . .
C32 C33 H33A 108.4 . .
C34 C33 H33B 108.4 . .
C32 C33 H33B 108.4 . .
H33A C33 H33B 107.4 . .
C19 C20 C23 120.4(4) . .
C19 C20 H20A 119.8 . .
C23 C20 H20A 119.8 . .
C33 C34 H34A 109.5 . .
C33 C34 H34B 109.5 . .
H34A C34 H34B 109.5 . .
C33 C34 H34C 109.5 . .
H34A C34 H34C 109.5 . .
H34B C34 H34C 109.5 . .
H1WA O1W H1WB 109.5 . .
C59 C60 H60A 109.5 . .
C59 C60 H60B 109.5 . .
H60A C60 H60B 109.5 . .
C59 C60 H60C 109.5 . .
H60A C60 H60C 109.5 . .
H60B C60 H60C 109.5 . .
C58 C59 C60 121.1(9) . .
C58 C59 H59A 107.1 . .
C60 C59 H59A 107.1 . .
C58 C59 H59B 107.1 . .
C60 C59 H59B 107.1 . .
H59A C59 H59B 106.8 . .
C59 C58 C55 116.0(8) . .
C59 C58 H58B 108.3 . .
C55 C58 H58B 108.3 . .
C59 C58 H58A 108.3 . .
C55 C58 H58A 108.3 . .
H58B C58 H58A 107.4 . .

loop_
_geom_bond_atom_site_label_1
_geom_bond_atom_site_label_2
_geom_bond_distance
_geom_bond_site_symmetry_2
Co1 O10 2.073(2) .
Co1 O6 2.091(2) 1_665
Co1 O1 2.129(2) .
Co1 N1 2.192(3) .
Co1 N2 2.201(3) .
Co1 N3 2.208(2) .
O1 C1 1.269(4) .
O6 C16 1.261(4) .
O6 Co1 2.091(2) 1_445
O10 H10A 0.8499 .
O10 H10B 0.8501 .
O5 C16 1.267(4) .
N1 C37 1.340(4) .
N1 C35 1.340(4) .
C42 O9 1.370(4) .
C42 C41 1.385(5) 2_855
C42 C40 1.404(4) .
O9 C43 1.426(4) .
N3 C47 1.334(4) .
N3 C49 1.348(4) .
N2 C26 1.333(4) .
N2 C25 1.343(4) .
O2 C1 1.250(4) .
O7 C54 1.363(4) .
O7 C55 1.410(5) .
O3 C24 1.327(4) .
O3 H3 0.8500 .
C45 C44 1.499(6) .
C45 C46 1.515(6) .
C45 H45A 0.9700 .
C45 H45B 0.9700 .
N4 C8 1.465(4) .
N4 C9 1.469(4) .
N4 C17 1.471(4) .
C16 C15 1.504(5) .
C39 C36 1.390(5) .
C39 C38 1.393(5) .
C39 C40 1.487(4) .
C2 C5 1.385(5) .
C2 C3 1.386(5) .
C2 C1 1.504(5) .
C51 C50 1.383(5) .
C51 C48 1.397(5) .
C51 C52 1.492(4) .
C13 C14 1.383(5) .
C13 C10 1.390(5) .
C13 H13A 0.9300 .
C50 C49 1.387(4) .
C50 H50A 0.9300 .
C38 C37 1.383(5) .
C38 H38A 0.9300 .
C15 C14 1.371(5) .
C15 C12 1.399(5) .
C52 C53 1.387(5) .
C52 C54 1.407(5) .
C5 C6 1.392(5) .
C5 H5A 0.9300 .
C40 C41 1.397(5) .
C29 C56 1.387(5) .
C29 C30 1.401(5) .
C29 C57 1.490(4) .
O8 C30 1.361(5) .
O8 C31 1.430(5) .
C37 H37A 0.9300 .
C53 C54 1.383(4) 2_765
C53 H53 0.9300 .
C23 C22 1.380(5) .
C23 C20 1.396(5) .
C23 C24 1.485(5) .
C48 C47 1.375(4) .
C48 H48A 0.9300 .
C14 H14A 0.9300 .
C19 C20 1.371(6) .
C19 C18 1.385(5) .
C19 H19A 0.9300 .
C10 C11 1.388(5) .
C10 C9 1.504(5) .
C35 C36 1.379(5) .
C35 H35A 0.9300 .
C9 H9A 0.9700 .
C9 H9B 0.9700 .
C7 C6 1.377(5) .
C7 C4 1.386(5) .
C7 C8 1.500(5) .
C47 H47A 0.9300 .
C27 C26 1.378(4) .
C27 C57 1.391(5) .
C27 H27A 0.9300 .
C18 C21 1.381(5) .
C18 C17 1.510(5) .
C24 O4 1.203(4) .
C56 C30 1.391(5) 2_856
C56 H56 0.9300 .
C26 H26A 0.9300 .
C49 H49A 0.9300 .
C43 C44 1.510(5) .
C43 H43A 0.9700 .
C43 H43B 0.9700 .
C54 C53 1.383(4) 2_765
C36 H36A 0.9300 .
C22 C21 1.394(5) .
C22 H22A 0.9300 .
C8 H8A 0.9700 .
C8 H8B 0.9700 .
C21 H21A 0.9300 .
C30 C56 1.391(5) 2_856
C3 C4 1.382(5) .
C3 H3A 0.9300 .
C41 C42 1.385(5) 2_855
C41 H41 0.9300 .
C25 C28 1.375(5) .
C25 H25A 0.9300 .
C57 C28 1.395(5) .
C46 H46A 0.9600 .
C46 H46B 0.9600 .
C46 H46C 0.9600 .
C17 H17A 0.9700 .
C17 H17B 0.9700 .
C12 C11 1.373(5) .
C12 H12A 0.9300 .
C31 C32 1.486(9) .
C31 H31A 0.9700 .
C31 H31B 0.9700 .
C4 H4A 0.9300 .
C44 H44A 0.9700 .
C44 H44B 0.9700 .
C6 H6A 0.9300 .
C28 H28A 0.9300 .
C11 H11A 0.9300 .
C55 C58 1.435(8) .
C55 H55A 0.9700 .
C55 H55B 0.9700 .
C32 C33 1.477(9) .
C32 H32A 0.9700 .
C32 H32B 0.9700 .
C33 C34 1.430(9) .
C33 H33A 0.9700 .
C33 H33B 0.9700 .
C20 H20A 0.9300 .
C34 H34A 0.9600 .
C34 H34B 0.9600 .
C34 H34C 0.9600 .
O1W H1WA 0.8500 .
O1W H1WB 0.8500 .
C60 C59 1.576(10) .
C60 H60A 0.9600 .
C60 H60B 0.9600 .
C60 H60C 0.9600 .
C59 C58 1.379(9) .
C59 H59A 0.9700 .
C59 H59B 0.9700 .
C58 H58B 0.9700 .
C58 H58A 0.9700 .

loop_
_geom_torsion_atom_site_label_1
_geom_torsion_atom_site_label_2
_geom_torsion_atom_site_label_3
_geom_torsion_atom_site_label_4
_geom_torsion
_geom_torsion_site_symmetry_1
_geom_torsion_site_symmetry_2
_geom_torsion_site_symmetry_3
_geom_torsion_site_symmetry_4
O10 Co1 O1 C1 9.9(3) . . . .
O6 Co1 O1 C1 -5.9(15) 1_665 . . .
N1 Co1 O1 C1 -169.8(3) . . . .
N2 Co1 O1 C1 108.1(3) . . . .
N3 Co1 O1 C1 -80.7(3) . . . .
O10 Co1 N1 C37 -176(46) . . . .
O6 Co1 N1 C37 173.0(3) 1_665 . . .
O1 Co1 N1 C37 -8.0(3) . . . .
N2 Co1 N1 C37 82.7(3) . . . .
N3 Co1 N1 C37 -95.6(3) . . . .
O10 Co1 N1 C35 3(4) . . . .
O6 Co1 N1 C35 -8.5(2) 1_665 . . .
O1 Co1 N1 C35 170.4(2) . . . .
N2 Co1 N1 C35 -98.8(3) . . . .
N3 Co1 N1 C35 82.8(2) . . . .
C41 C42 O9 C43 2.7(5) 2_855 . . .
C40 C42 O9 C43 -178.0(3) . . . .
O10 Co1 N3 C47 135.1(3) . . . .
O6 Co1 N3 C47 48.5(3) 1_665 . . .
O1 Co1 N3 C47 -135.1(3) . . . .
N1 Co1 N3 C47 -43.5(3) . . . .
N2 Co1 N3 C47 -53.9(8) . . . .
O10 Co1 N3 C49 -45.1(3) . . . .
O6 Co1 N3 C49 -131.7(3) 1_665 . . .
O1 Co1 N3 C49 44.7(3) . . . .
N1 Co1 N3 C49 136.3(3) . . . .
N2 Co1 N3 C49 125.9(7) . . . .
O10 Co1 N2 C26 -87.7(3) . . . .
O6 Co1 N2 C26 -1.2(3) 1_665 . . .
O1 Co1 N2 C26 -177.7(3) . . . .
N1 Co1 N2 C26 90.8(3) . . . .
N3 Co1 N2 C26 101.3(7) . . . .
O10 Co1 N2 C25 109.3(3) . . . .
O6 Co1 N2 C25 -164.2(3) 1_665 . . .
O1 Co1 N2 C25 19.3(3) . . . .
N1 Co1 N2 C25 -72.2(3) . . . .
N3 Co1 N2 C25 -61.7(8) . . . .
Co1 O6 C16 O5 -106.6(5) 1_445 . . .
Co1 O6 C16 C15 70.8(6) 1_445 . . .
C48 C51 C50 C49 -4.8(5) . . . .
C52 C51 C50 C49 170.2(3) . . . .
C36 C39 C38 C37 2.9(5) . . . .
C40 C39 C38 C37 -178.0(3) . . . .
O6 C16 C15 C14 -5.4(5) . . . .
O5 C16 C15 C14 172.1(3) . . . .
O6 C16 C15 C12 177.7(3) . . . .
O5 C16 C15 C12 -4.8(5) . . . .
C50 C51 C52 C53 -139.6(4) . . . .
C48 C51 C52 C53 35.1(5) . . . .
C50 C51 C52 C54 36.8(5) . . . .
C48 C51 C52 C54 -148.4(4) . . . .
C3 C2 C5 C6 0.5(5) . . . .
C1 C2 C5 C6 -179.4(3) . . . .
O9 C42 C40 C41 179.7(3) . . . .
C41 C42 C40 C41 -1.0(5) 2_855 . . .
O9 C42 C40 C39 -3.9(5) . . . .
C41 C42 C40 C39 175.4(3) 2_855 . . .
C36 C39 C40 C41 25.7(5) . . . .
C38 C39 C40 C41 -153.3(3) . . . .
C36 C39 C40 C42 -150.6(3) . . . .
C38 C39 C40 C42 30.4(5) . . . .
C35 N1 C37 C38 -1.4(5) . . . .
Co1 N1 C37 C38 177.1(2) . . . .
C39 C38 C37 N1 -2.2(5) . . . .
C54 C52 C53 C54 0.0(6) . . . 2_765
C51 C52 C53 C54 176.7(3) . . . 2_765
C50 C51 C48 C47 3.6(5) . . . .
C52 C51 C48 C47 -171.6(3) . . . .
Co1 O1 C1 O2 -2.6(5) . . . .
Co1 O1 C1 C2 177.16(19) . . . .
C5 C2 C1 O2 6.8(5) . . . .
C3 C2 C1 O2 -173.2(3) . . . .
C5 C2 C1 O1 -173.0(3) . . . .
C3 C2 C1 O1 7.1(5) . . . .
C12 C15 C14 C13 5.3(5) . . . .
C16 C15 C14 C13 -171.5(3) . . . .
C10 C13 C14 C15 -1.6(5) . . . .
C14 C13 C10 C11 -3.2(5) . . . .
C14 C13 C10 C9 173.7(3) . . . .
C37 N1 C35 C36 4.2(5) . . . .
Co1 N1 C35 C36 -174.4(3) . . . .
C8 N4 C9 C10 -167.8(3) . . . .
C17 N4 C9 C10 69.5(4) . . . .
C11 C10 C9 N4 66.2(4) . . . .
C13 C10 C9 N4 -110.8(4) . . . .
C49 N3 C47 C48 -3.0(5) . . . .
Co1 N3 C47 C48 176.8(3) . . . .
C51 C48 C47 N3 0.3(6) . . . .
C20 C19 C18 C21 -2.2(6) . . . .
C20 C19 C18 C17 175.4(4) . . . .
C22 C23 C24 O4 -176.5(4) . . . .
C20 C23 C24 O4 1.3(6) . . . .
C22 C23 C24 O3 3.8(5) . . . .
C20 C23 C24 O3 -178.4(3) . . . .
C30 C29 C56 C30 -0.7(6) . . . 2_856
C57 C29 C56 C30 -179.9(3) . . . 2_856
C25 N2 C26 C27 1.5(5) . . . .
Co1 N2 C26 C27 -162.0(3) . . . .
C57 C27 C26 N2 -0.4(6) . . . .
C47 N3 C49 C50 1.8(5) . . . .
Co1 N3 C49 C50 -178.0(3) . . . .
C51 C50 C49 N3 2.2(6) . . . .
C42 O9 C43 C44 179.5(3) . . . .
C55 O7 C54 C53 -4.5(6) . . . 2_765
C55 O7 C54 C52 173.5(4) . . . .
C53 C52 C54 O7 -178.1(3) . . . .
C51 C52 C54 O7 5.4(5) . . . .
C53 C52 C54 C53 0.0(6) . . . 2_765
C51 C52 C54 C53 -176.5(3) . . . 2_765
N1 C35 C36 C39 -3.4(5) . . . .
C38 C39 C36 C35 -0.4(5) . . . .
C40 C39 C36 C35 -179.4(3) . . . .
C20 C23 C22 C21 -2.2(6) . . . .
C24 C23 C22 C21 175.6(3) . . . .
C9 N4 C8 C7 68.8(4) . . . .
C17 N4 C8 C7 -168.2(3) . . . .
C6 C7 C8 N4 -122.8(4) . . . .
C4 C7 C8 N4 59.3(5) . . . .
C19 C18 C21 C22 2.1(6) . . . .
C17 C18 C21 C22 -175.4(3) . . . .
C23 C22 C21 C18 0.1(6) . . . .
C31 O8 C30 C56 -8.7(7) . . . 2_856
C31 O8 C30 C29 174.4(4) . . . .
C56 C29 C30 O8 177.7(3) . . . .
C57 C29 C30 O8 -3.0(5) . . . .
C56 C29 C30 C56 0.6(6) . . . 2_856
C57 C29 C30 C56 179.9(3) . . . 2_856
C5 C2 C3 C4 0.3(5) . . . .
C1 C2 C3 C4 -179.8(3) . . . .
C42 C40 C41 C42 1.0(6) . . . 2_855
C39 C40 C41 C42 -175.6(3) . . . 2_855
C26 N2 C25 C28 -1.4(6) . . . .
Co1 N2 C25 C28 162.7(3) . . . .
C26 C27 C57 C28 -0.8(6) . . . .
C26 C27 C57 C29 176.0(4) . . . .
C56 C29 C57 C27 -35.6(5) . . . .
C30 C29 C57 C27 145.1(4) . . . .
C56 C29 C57 C28 140.9(4) . . . .
C30 C29 C57 C28 -38.4(6) . . . .
C8 N4 C17 C18 74.0(4) . . . .
C9 N4 C17 C18 -162.8(3) . . . .
C21 C18 C17 N4 -114.4(4) . . . .
C19 C18 C17 N4 68.1(5) . . . .
C14 C15 C12 C11 -4.2(6) . . . .
C16 C15 C12 C11 172.7(3) . . . .
C30 O8 C31 C32 -73.3(6) . . . .
C2 C3 C4 C7 -0.2(6) . . . .
C6 C7 C4 C3 -0.7(5) . . . .
C8 C7 C4 C3 177.3(3) . . . .
C46 C45 C44 C43 -177.7(4) . . . .
O9 C43 C44 C45 -63.5(4) . . . .
C4 C7 C6 C5 1.5(5) . . . .
C8 C7 C6 C5 -176.4(3) . . . .
C2 C5 C6 C7 -1.4(5) . . . .
N2 C25 C28 C57 0.3(6) . . . .
C27 C57 C28 C25 0.8(6) . . . .
C29 C57 C28 C25 -175.8(4) . . . .
C15 C12 C11 C10 -0.6(6) . . . .
C13 C10 C11 C12 4.3(6) . . . .
C9 C10 C11 C12 -172.7(4) . . . .
C54 O7 C55 C58 -172.9(5) . . . .
O8 C31 C32 C33 -151.2(7) . . . .
C31 C32 C33 C34 -168.7(7) . . . .
C18 C19 C20 C23 0.0(6) . . . .
C22 C23 C20 C19 2.2(6) . . . .
C24 C23 C20 C19 -175.7(4) . . . .
C60 C59 C58 C55 65.7(12) . . . .
O7 C55 C58 C59 81.4(9) . . . .
